data_7242065
loop_
_publ_author_name
'Li, Wenhao'
'Duan, Wenxue'
'Tang, Qingxuan'
'Li, Zhan-Ting'
'Yang, Guanyu'

_publ_section_title
;
 Simple and efficient syntheses of 2-hydroxy-3H-phenoxazin-3-ones by
 aerobic oxidative cross-cyclocondensation in water
;
_journal_issue 3
_journal_name_full 'Green Chemistry'
_journal_page_first 1136
_journal_page_last 1139
_journal_paper_doi 10.1039/D0GC03861J
_journal_volume 23
_journal_year 2021
_chemical_formula_moiety 'C12 H6 F N O3'
_chemical_formula_sum 'C12 H6 F N O3'
_chemical_formula_weight 231.18
_space_group_crystal_system triclinic
_space_group_IT_number 2
_space_group_name_Hall '-P 1'
_space_group_name_H-M_alt 'P -1'
_atom_sites_solution_hydrogens geom
_atom_sites_solution_primary iterative
_audit_block_doi 10.5517/ccdc.csd.cc25t63b
_audit_creation_date 2020-07-24
_audit_creation_method
;
Olex2 1.2
(compiled 2018.05.29 svn.r3508 for OlexSys, GUI svn.r5506)
;
_audit_update_record
;
2020-07-30 deposited with the CCDC.	2021-01-11 downloaded from the CCDC.
;
_cell_angle_alpha 100.964(10)
_cell_angle_beta 91.553(10)
_cell_angle_gamma 102.630(10)
_cell_formula_units_Z 2
_cell_length_a 4.7015(6)
_cell_length_b 7.5668(9)
_cell_length_c 13.7164(15)
_cell_measurement_reflns_used 758
_cell_measurement_temperature 293(2)
_cell_measurement_theta_max 66.5180
_cell_measurement_theta_min 6.1030
_cell_volume 466.26(10)
_computing_cell_refinement 'CrysAlisPro 1.171.40.53 (Rigaku OD, 2019)'
_computing_data_collection 'CrysAlisPro 1.171.40.53 (Rigaku OD, 2019)'
_computing_data_reduction 'CrysAlisPro 1.171.40.53 (Rigaku OD, 2019)'
_computing_molecular_graphics 'Olex2 (Dolomanov et al., 2009)'
_computing_publication_material 'Olex2 (Dolomanov et al., 2009)'
_computing_structure_refinement 'ShelXL (Sheldrick, 2015)'
_computing_structure_solution
;
Superflip (Palatinus & Chapuis, 2007;Palatinus & van der Lee, 2008;
Palatinus et al., 2012)
;
_diffrn_ambient_temperature 293(2)
_diffrn_detector 'CCD plate'
_diffrn_detector_area_resol_mean 16.2312
_diffrn_detector_type Eos
_diffrn_measured_fraction_theta_full 0.998
_diffrn_measured_fraction_theta_max 0.998
_diffrn_measurement_details
;
List of Runs (angles in degrees, time in seconds):

  # Type    Start    End  Width  t~exp~   \w     \q     \k     \f   Frames
#--------------------------------------------------------------------------
  1  \w    -62.00  36.00   1.00    1.00    --  -33.50  77.00-150.00   98
  2  \w   -102.00 -15.00   1.00    1.00    --  -33.50 -57.00  90.00   87
  3  \w   -102.00 -15.00   1.00    1.00    --  -33.50 -57.00   0.00   87
  4  \w      8.00 106.00   1.00    1.00    --   36.47  77.00 -60.00   98
  5  \w     -4.00  77.00   1.00    1.00    --   36.47 -99.00  90.00   81
  6  \w     57.00 110.00   1.00    1.00    --   36.47 178.00 -30.00   53
  7  \w     14.00 107.00   1.00    1.00    --   36.47  37.00-150.00   93
  8  \w     57.00 110.00   1.00    1.00    --   36.47 178.00 120.00   53
  9  \w     57.00 110.00   1.00    1.00    --   36.47 178.00  60.00   53
 10  \w     57.00 110.00   1.00    1.00    --   36.47 178.00 150.00   53
 11  \w     37.00 112.00   1.00    2.50    --  108.00-111.00 -90.00   75
 12  \w     38.00 110.00   1.00    2.50    --  108.00 -94.00 150.00   72
 13  \w    100.00 178.00   1.00    2.50    --  108.00 111.00 -60.00   78
 14  \w     38.00 110.00   1.00    2.50    --  108.00 -94.00  60.00   72
 15  \w     37.00 112.00   1.00    2.50    --  108.00-111.00   0.00   75
 16  \w     38.00 128.00   1.00    2.50    --  108.00 -45.00 150.00   90
 17  \w     88.00 176.00   1.00    2.50    --  108.00  61.00  60.00   88
 18  \w     40.00 128.00   1.00    2.50    --  108.00 -61.00 -90.00   88
 19  \w     38.00 128.00   1.00    2.50    --  108.00 -45.00   0.00   90
 20  \w     82.00 178.00   1.00    2.50    --  108.00  30.00 120.00   96
 21  \w     83.00 175.00   1.00    2.50    --  108.00  30.00  30.00   92
;
_diffrn_measurement_device 'four-circle diffractometer'
_diffrn_measurement_device_type 'Xcalibur, Eos, Gemini'
_diffrn_measurement_method '\w scans'
_diffrn_orient_matrix_type 'CrysAlisPro convention (1999,Acta A55,543-557)'
_diffrn_orient_matrix_UB_11 -0.1134091000
_diffrn_orient_matrix_UB_12 -0.0025024000
_diffrn_orient_matrix_UB_13 -0.1068006000
_diffrn_orient_matrix_UB_21 0.0388920000
_diffrn_orient_matrix_UB_22 0.2115142000
_diffrn_orient_matrix_UB_23 0.0258356000
_diffrn_orient_matrix_UB_31 0.3145941000
_diffrn_orient_matrix_UB_32 0.0249319000
_diffrn_orient_matrix_UB_33 -0.0328936000
_diffrn_radiation_monochromator graphite
_diffrn_radiation_probe x-ray
_diffrn_radiation_type CuK\a
_diffrn_radiation_wavelength 1.54184
_diffrn_reflns_av_R_equivalents 0.0268
_diffrn_reflns_av_unetI/netI 0.0346
_diffrn_reflns_Laue_measured_fraction_full 0.998
_diffrn_reflns_Laue_measured_fraction_max 0.998
_diffrn_reflns_limit_h_max 5
_diffrn_reflns_limit_h_min -3
_diffrn_reflns_limit_k_max 8
_diffrn_reflns_limit_k_min -9
_diffrn_reflns_limit_l_max 16
_diffrn_reflns_limit_l_min -16
_diffrn_reflns_number 3316
_diffrn_reflns_point_group_measured_fraction_full 0.998
_diffrn_reflns_point_group_measured_fraction_max 0.998
_diffrn_reflns_theta_full 67.057
_diffrn_reflns_theta_max 67.057
_diffrn_reflns_theta_min 6.118
_diffrn_source 'fine-focus sealed X-ray tube'
_diffrn_source_type 'Enhance (Cu) X-ray Source'
_exptl_absorpt_coefficient_mu 1.143
_exptl_absorpt_correction_T_max 1.00000
_exptl_absorpt_correction_T_min 0.90617
_exptl_absorpt_correction_type multi-scan
_exptl_absorpt_process_details
;
CrysAlisPro 1.171.40.53 (Rigaku Oxford Diffraction, 2019)
Empirical absorption correction using spherical harmonics,
 implemented in SCALE3 ABSPACK scaling algorithm.
;
_exptl_crystal_colour red
_exptl_crystal_colour_primary red
_exptl_crystal_density_diffrn 1.647
_exptl_crystal_description block
_exptl_crystal_F_000 236
_exptl_crystal_size_max 0.18
_exptl_crystal_size_mid 0.15
_exptl_crystal_size_min 0.13
_refine_diff_density_max 0.205
_refine_diff_density_min -0.270
_refine_diff_density_rms 0.050
_refine_ls_extinction_method none
_refine_ls_goodness_of_fit_ref 1.037
_refine_ls_hydrogen_treatment constr
_refine_ls_matrix_type full
_refine_ls_number_parameters 155
_refine_ls_number_reflns 1667
_refine_ls_number_restraints 0
_refine_ls_restrained_S_all 1.037
_refine_ls_R_factor_all 0.0691
_refine_ls_R_factor_gt 0.0462
_refine_ls_shift/su_max 0.000
_refine_ls_shift/su_mean 0.000
_refine_ls_structure_factor_coef Fsqd
_refine_ls_weighting_details 'w=1/[\s^2^(Fo^2^)+(0.0727P)^2^+0.0049P] where P=(Fo^2^+2Fc^2^)/3'
_refine_ls_weighting_scheme calc
_refine_ls_wR_factor_gt 0.1245
_refine_ls_wR_factor_ref 0.1430
_reflns_Friedel_coverage 0.000
_reflns_number_gt 1137
_reflns_number_total 1667
_reflns_threshold_expression 'I > 2\s(I)'
_cod_data_source_file d0gc03861j2.cif
_cod_data_source_block 202007111
_cod_depositor_comments 'Adding full bibliography for 7242065--7242072.cif.'
_cod_database_code 7242065
_shelx_shelxl_version_number 2014/7
_chemical_oxdiff_formula C14H15N2O4F1
_chemical_oxdiff_usercomment r
_shelx_space_group_comment
;
The symmetry employed for this shelxl refinement is uniquely defined
by the following loop, which should always be used as a source of
symmetry information in preference to the above space-group names.
They are only intended as comments.
;
_shelx_estimated_absorpt_t_max 0.866
_shelx_estimated_absorpt_t_min 0.821
_reflns_odcompleteness_completeness 99.82
_reflns_odcompleteness_iscentric 1
_reflns_odcompleteness_theta 66.97
_olex2_refinement_description
;
1. Fixed Uiso
 At 1.2 times of:
  All C(H) groups
 At 1.5 times of:
  All O(H) groups
2.a Aromatic/amide H refined with riding coordinates:
 C4(H4), C9(H9), C10(H10), C11(H11), C12(H12)
2.b Idealised tetrahedral OH refined as rotating group:
 O1(H1)
;
_olex2_submission_special_instructions 'No special instructions were received'
_oxdiff_exptl_absorpt_empirical_details
;
Empirical correction (ABSPACK) includes:
- Absorption correction using spherical harmonics
- Frame scaling
;
_oxdiff_exptl_absorpt_empirical_full_max 1.142
_oxdiff_exptl_absorpt_empirical_full_min 0.843

loop_
_space_group_symop_operation_xyz
'x, y, z'
'-x, -y, -z'

loop_
_atom_site_label
_atom_site_type_symbol
_atom_site_fract_x
_atom_site_fract_y
_atom_site_fract_z
_atom_site_U_iso_or_equiv
_atom_site_adp_type
_atom_site_occupancy
_atom_site_site_symmetry_order
_atom_site_calc_flag
_atom_site_refinement_flags_posn
_atom_site_refinement_flags_adp
_atom_site_refinement_flags_occupancy
_atom_site_disorder_assembly
_atom_site_disorder_group
F1 F 0.5753(3) 0.3084(2) 0.66545(9) 0.0492(4) Uani 1 1 d . . . . .
O1 O 0.8945(4) 0.4700(3) 0.84000(12) 0.0493(5) Uani 1 1 d . . . . .
H1 H 0.9673 0.5037 0.8974 0.074 Uiso 1 1 calc GR . . . .
O2 O 0.7101(4) 0.3542(3) 1.00811(12) 0.0552(5) Uani 1 1 d . . . . .
O3 O -0.1204(3) -0.0586(2) 0.83722(11) 0.0416(4) Uani 1 1 d . . . . .
N1 N 0.0672(4) 0.0530(3) 0.66002(13) 0.0362(5) Uani 1 1 d . . . . .
C1 C 0.4870(5) 0.2621(3) 0.75142(17) 0.0365(5) Uani 1 1 d . . . . .
C2 C 0.6475(5) 0.3412(3) 0.83716(17) 0.0382(5) Uani 1 1 d . . . . .
C3 C 0.5537(5) 0.2839(3) 0.93096(17) 0.0423(6) Uani 1 1 d . . . . .
C4 C 0.2878(5) 0.1457(4) 0.92645(17) 0.0441(6) Uani 1 1 d . . . . .
H4 H 0.2238 0.1074 0.9842 0.053 Uiso 1 1 calc R . . . .
C5 C 0.1311(5) 0.0713(3) 0.83946(16) 0.0370(5) Uani 1 1 d . . . . .
C6 C 0.2176(4) 0.1241(3) 0.74492(16) 0.0332(5) Uani 1 1 d . . . . .
C7 C -0.1879(5) -0.0801(3) 0.66054(16) 0.0356(5) Uani 1 1 d . . . . .
C8 C -0.2813(5) -0.1366(3) 0.74797(16) 0.0355(5) Uani 1 1 d . . . . .
C9 C -0.5357(5) -0.2678(3) 0.74936(18) 0.0408(6) Uani 1 1 d . . . . .
H9 H -0.5961 -0.3016 0.8085 0.049 Uiso 1 1 calc R . . . .
C10 C -0.6974(5) -0.3472(3) 0.66039(19) 0.0451(6) Uani 1 1 d . . . . .
H10 H -0.8689 -0.4365 0.6595 0.054 Uiso 1 1 calc R . . . .
C11 C -0.6091(5) -0.2964(3) 0.57245(18) 0.0476(6) Uani 1 1 d . . . . .
H11 H -0.7208 -0.3524 0.5132 0.057 Uiso 1 1 calc R . . . .
C12 C -0.3574(5) -0.1637(4) 0.57169(17) 0.0425(6) Uani 1 1 d . . . . .
H12 H -0.3002 -0.1297 0.5122 0.051 Uiso 1 1 calc R . . . .

loop_
_atom_site_aniso_label
_atom_site_aniso_U_11
_atom_site_aniso_U_22
_atom_site_aniso_U_33
_atom_site_aniso_U_23
_atom_site_aniso_U_13
_atom_site_aniso_U_12
F1 0.0497(8) 0.0584(9) 0.0327(7) 0.0148(6) 0.0044(6) -0.0075(6)
O1 0.0406(9) 0.0571(11) 0.0396(10) 0.0116(8) -0.0010(7) -0.0128(8)
O2 0.0445(10) 0.0734(13) 0.0328(9) 0.0066(8) -0.0049(7) -0.0138(9)
O3 0.0363(8) 0.0506(10) 0.0298(8) 0.0097(7) 0.0003(6) -0.0082(7)
N1 0.0349(10) 0.0409(11) 0.0304(10) 0.0098(8) 0.0039(8) 0.0011(8)
C1 0.0360(12) 0.0404(13) 0.0325(12) 0.0110(10) 0.0074(9) 0.0033(10)
C2 0.0333(11) 0.0394(12) 0.0372(12) 0.0073(10) 0.0039(9) -0.0018(9)
C3 0.0374(12) 0.0517(15) 0.0316(12) 0.0058(10) 0.0009(9) -0.0004(11)
C4 0.0393(12) 0.0572(15) 0.0298(12) 0.0123(11) 0.0036(9) -0.0055(11)
C5 0.0318(11) 0.0433(13) 0.0325(12) 0.0101(10) 0.0047(9) -0.0009(9)
C6 0.0329(11) 0.0367(12) 0.0278(11) 0.0052(9) 0.0027(9) 0.0045(9)
C7 0.0330(11) 0.0408(13) 0.0314(12) 0.0063(10) 0.0022(9) 0.0055(10)
C8 0.0340(11) 0.0401(13) 0.0293(11) 0.0049(9) 0.0000(8) 0.0038(9)
C9 0.0390(12) 0.0421(13) 0.0379(13) 0.0100(10) 0.0028(9) 0.0004(10)
C10 0.0351(12) 0.0434(13) 0.0489(14) 0.0052(11) -0.0018(10) -0.0037(10)
C11 0.0424(13) 0.0539(15) 0.0372(13) 0.0001(11) -0.0058(10) 0.0003(11)
C12 0.0425(12) 0.0524(14) 0.0297(12) 0.0078(10) 0.0009(9) 0.0056(11)

loop_
_atom_type_symbol
_atom_type_description
_atom_type_scat_dispersion_real
_atom_type_scat_dispersion_imag
_atom_type_scat_source
C C 0.0181 0.0091 'International Tables Vol C Tables 4.2.6.8 and 6.1.1.4'
H H 0.0000 0.0000 'International Tables Vol C Tables 4.2.6.8 and 6.1.1.4'
F F 0.0727 0.0534 'International Tables Vol C Tables 4.2.6.8 and 6.1.1.4'
N N 0.0311 0.0180 'International Tables Vol C Tables 4.2.6.8 and 6.1.1.4'
O O 0.0492 0.0322 'International Tables Vol C Tables 4.2.6.8 and 6.1.1.4'

loop_
_geom_angle_atom_site_label_1
_geom_angle_atom_site_label_2
_geom_angle_atom_site_label_3
_geom_angle
_geom_angle_site_symmetry_1
_geom_angle_site_symmetry_3
_geom_angle_publ_flag
C2 O1 H1 109.5 . . ?
C5 O3 C8 119.63(17) . . ?
C6 N1 C7 117.11(18) . . ?
F1 C1 C6 116.42(19) . . ?
C2 C1 F1 120.30(19) . . ?
C2 C1 C6 123.3(2) . . ?
O1 C2 C1 121.3(2) . . ?
O1 C2 C3 118.8(2) . . ?
C1 C2 C3 119.8(2) . . ?
O2 C3 C2 118.5(2) . . ?
O2 C3 C4 123.4(2) . . ?
C4 C3 C2 118.0(2) . . ?
C3 C4 H4 119.8 . . ?
C5 C4 C3 120.5(2) . . ?
C5 C4 H4 119.8 . . ?
O3 C5 C6 117.59(19) . . ?
C4 C5 O3 119.3(2) . . ?
C4 C5 C6 123.1(2) . . ?
N1 C6 C1 121.00(19) . . ?
N1 C6 C5 123.67(19) . . ?
C1 C6 C5 115.33(19) . . ?
N1 C7 C8 121.9(2) . . ?
N1 C7 C12 120.01(19) . . ?
C12 C7 C8 118.1(2) . . ?
O3 C8 C7 120.07(19) . . ?
O3 C8 C9 117.6(2) . . ?
C9 C8 C7 122.3(2) . . ?
C8 C9 H9 121.0 . . ?
C10 C9 C8 118.0(2) . . ?
C10 C9 H9 121.0 . . ?
C9 C10 H10 119.4 . . ?
C9 C10 C11 121.1(2) . . ?
C11 C10 H10 119.4 . . ?
C10 C11 H11 119.7 . . ?
C12 C11 C10 120.7(2) . . ?
C12 C11 H11 119.7 . . ?
C7 C12 H12 120.1 . . ?
C11 C12 C7 119.8(2) . . ?
C11 C12 H12 120.1 . . ?

loop_
_geom_bond_atom_site_label_1
_geom_bond_atom_site_label_2
_geom_bond_distance
_geom_bond_site_symmetry_2
_geom_bond_publ_flag
F1 C1 1.344(2) . ?
O1 H1 0.8200 . ?
O1 C2 1.338(2) . ?
O2 C3 1.231(3) . ?
O3 C5 1.357(3) . ?
O3 C8 1.378(3) . ?
N1 C6 1.302(3) . ?
N1 C7 1.388(3) . ?
C1 C2 1.341(3) . ?
C1 C6 1.443(3) . ?
C2 C3 1.482(3) . ?
C3 C4 1.435(3) . ?
C4 H4 0.9300 . ?
C4 C5 1.341(3) . ?
C5 C6 1.470(3) . ?
C7 C8 1.398(3) . ?
C7 C12 1.398(3) . ?
C8 C9 1.380(3) . ?
C9 H9 0.9300 . ?
C9 C10 1.378(3) . ?
C10 H10 0.9300 . ?
C10 C11 1.382(3) . ?
C11 H11 0.9300 . ?
C11 C12 1.376(3) . ?
C12 H12 0.9300 . ?

loop_
_geom_hbond_atom_site_label_D
_geom_hbond_atom_site_label_H
_geom_hbond_atom_site_label_A
_geom_hbond_distance_DH
_geom_hbond_distance_HA
_geom_hbond_distance_DA
_geom_hbond_angle_DHA
_geom_hbond_site_symmetry_A
O1 H1 O2 0.82 1.95 2.687(2) 149.8 2_767

loop_
_geom_torsion_atom_site_label_1
_geom_torsion_atom_site_label_2
_geom_torsion_atom_site_label_3
_geom_torsion_atom_site_label_4
_geom_torsion
_geom_torsion_site_symmetry_1
_geom_torsion_site_symmetry_2
_geom_torsion_site_symmetry_3
_geom_torsion_site_symmetry_4
_geom_torsion_publ_flag
F1 C1 C2 O1 1.4(4) . . . . ?
F1 C1 C2 C3 -177.7(2) . . . . ?
F1 C1 C6 N1 -1.6(3) . . . . ?
F1 C1 C6 C5 178.00(19) . . . . ?
O1 C2 C3 O2 -1.5(4) . . . . ?
O1 C2 C3 C4 179.9(2) . . . . ?
O2 C3 C4 C5 -178.3(3) . . . . ?
O3 C5 C6 N1 -0.2(3) . . . . ?
O3 C5 C6 C1 -179.8(2) . . . . ?
O3 C8 C9 C10 -179.7(2) . . . . ?
N1 C7 C8 O3 0.6(4) . . . . ?
N1 C7 C8 C9 179.5(2) . . . . ?
N1 C7 C12 C11 179.6(2) . . . . ?
C1 C2 C3 O2 177.6(2) . . . . ?
C1 C2 C3 C4 -1.0(4) . . . . ?
C2 C1 C6 N1 179.0(2) . . . . ?
C2 C1 C6 C5 -1.4(3) . . . . ?
C2 C3 C4 C5 0.1(4) . . . . ?
C3 C4 C5 O3 -179.7(2) . . . . ?
C3 C4 C5 C6 0.1(4) . . . . ?
C4 C5 C6 N1 -179.9(2) . . . . ?
C4 C5 C6 C1 0.5(4) . . . . ?
C5 O3 C8 C7 -0.9(3) . . . . ?
C5 O3 C8 C9 -179.9(2) . . . . ?
C6 N1 C7 C8 -0.1(3) . . . . ?
C6 N1 C7 C12 -179.1(2) . . . . ?
C6 C1 C2 O1 -179.3(2) . . . . ?
C6 C1 C2 C3 1.6(4) . . . . ?
C7 N1 C6 C1 179.4(2) . . . . ?
C7 N1 C6 C5 -0.1(3) . . . . ?
C7 C8 C9 C10 1.4(4) . . . . ?
C8 O3 C5 C4 -179.5(2) . . . . ?
C8 O3 C5 C6 0.7(3) . . . . ?
C8 C7 C12 C11 0.5(4) . . . . ?
C8 C9 C10 C11 -0.4(4) . . . . ?
C9 C10 C11 C12 -0.5(4) . . . . ?
C10 C11 C12 C7 0.4(4) . . . . ?
C12 C7 C8 O3 179.7(2) . . . . ?
C12 C7 C8 C9 -1.4(4) . . . . ?
